data_7003616
loop_
_publ_author_name
'Gass, Ian A.'
'Milios, Constantinos J.'
'Collins, Anna'
'White, Fraser J.'
'Budd, Laura'
'Parsons, Simon'
'Murrie, Mark'
'Perlepes, Spyros P.'
'Brechin, Euan K.'

_publ_section_title
;
 Polymetallic clusters of iron(iii) with derivatised salicylaldoximes
;
_journal_issue 15
_journal_name_full 'Dalton Transactions'
_journal_page_first 2043
_journal_page_last 2053
_journal_paper_doi 10.1039/b717534e
_journal_year 2008
_chemical_formula_moiety 'C38 H48 Fe6 N4 O24 S2, 2(C6 H16 N)'
_chemical_formula_sum 'C50 H80 Fe6 N6 O24 S2'
_chemical_formula_weight 1548.43
_space_group_IT_number 61
_symmetry_cell_setting orthorhombic
_symmetry_space_group_name_Hall '-P 2ac 2ab'
_symmetry_space_group_name_H-M 'P b c a'
_atom_sites_solution_hydrogens geom
_atom_sites_solution_primary direct
_audit_creation_date 07-01-22
_audit_creation_method CRYSTALS_ver_12.84
_cell_angle_alpha 90
_cell_angle_beta 90
_cell_angle_gamma 90
_cell_formula_units_Z 4
_cell_length_a 19.9693(6)
_cell_length_b 14.2060(4)
_cell_length_c 22.7462(7)
_cell_measurement_reflns_used 0
_cell_measurement_temperature 150
_cell_measurement_theta_max 0
_cell_measurement_theta_min 0
_cell_volume 6452.7(3)
_computing_cell_refinement 'SAINT (Siemens ,1995)'
_computing_data_collection 'SMART (Siemens, 1993)'
_computing_data_reduction 'SAINT (Siemens ,1995)'
_computing_molecular_graphics 'CAMERON (Watkin et al., 1996)'
_computing_publication_material 'CRYSTALS (Betteridge et al., 2003)'
_computing_structure_refinement 'CRYSTALS (Betteridge et al., 2003)'
_computing_structure_solution 'SIR92 (Altomare et al., 1994)'
_diffrn_ambient_temperature 150
_diffrn_measured_fraction_theta_full 0.997
_diffrn_measured_fraction_theta_max 0.990
_diffrn_measurement_device_type 'Bruker SMART'
_diffrn_measurement_method '\f & \w scans'
_diffrn_radiation_monochromator graphite
_diffrn_radiation_type 'Mo K\a'
_diffrn_radiation_wavelength 0.71073
_diffrn_reflns_av_R_equivalents 0.046
_diffrn_reflns_limit_h_max 26
_diffrn_reflns_limit_h_min -27
_diffrn_reflns_limit_k_max 19
_diffrn_reflns_limit_k_min -19
_diffrn_reflns_limit_l_max 31
_diffrn_reflns_limit_l_min -30
_diffrn_reflns_number 149468
_diffrn_reflns_theta_full 29.377
_diffrn_reflns_theta_max 29.976
_diffrn_reflns_theta_min 1.974
_diffrn_standards_number 0
_exptl_absorpt_coefficient_mu 1.458
_exptl_absorpt_correction_T_max 0.64
_exptl_absorpt_correction_T_min 0.45
_exptl_absorpt_correction_type multi-scan
_exptl_absorpt_process_details 'SADABS (Siemens, 1996)'
_exptl_crystal_colour black
_exptl_crystal_density_diffrn 1.594
_exptl_crystal_description wedge
_exptl_crystal_F_000 3208
_exptl_crystal_size_max 0.47
_exptl_crystal_size_mid 0.32
_exptl_crystal_size_min 0.31
_refine_diff_density_max 1.71
_refine_diff_density_min -0.89
_refine_ls_extinction_method None
_refine_ls_goodness_of_fit_ref 1.0215
_refine_ls_hydrogen_treatment constr
_refine_ls_matrix_type full
_refine_ls_number_parameters 397
_refine_ls_number_reflns 9264
_refine_ls_number_restraints 0
_refine_ls_R_factor_all 0.0485
_refine_ls_R_factor_gt 0.0323
_refine_ls_shift/su_max 0.002422
_refine_ls_structure_factor_coef Fsqd
_refine_ls_weighting_details
;
Method, part 1, Chebychev polynomial, (Watkin, 1994, Prince, 1982)
[weight] = 1.0/[A~0~*T~0~(x)+A~1~*T~1~(x) ... +A~n-1~]*T~n-1~(x)]
where A~i~ are the Chebychev coefficients listed below and x= Fcalc/Fmax
Method = Robust Weighting (Prince, 1982)
W = [weight] * [1-(deltaF/6*sigmaF)^2^]^2^
A~i~ are:
7.51 9.08 2.21
;
_refine_ls_weighting_scheme calc
_refine_ls_wR_factor_all 0.0732
_refine_ls_wR_factor_gt 0.0579
_refine_ls_wR_factor_ref 0.0732
_reflns_limit_h_max 27
_reflns_limit_h_min 0
_reflns_limit_k_max 19
_reflns_limit_k_min 0
_reflns_limit_l_max 31
_reflns_limit_l_min 0
_reflns_number_gt 6354
_reflns_number_total 9291
_reflns_threshold_expression I>2.0\s(I)
_oxford_diffrn_Wilson_B_factor 1.54
_oxford_diffrn_Wilson_scale 28.68
_oxford_refine_ls_scale 0.16217(4)
_oxford_structure_analysis_title 'EB7004 in Pbca'
_cod_data_source_file b717534e.txt
_cod_data_source_block EB7004
_cod_depositor_comments
;
The following automatic conversions were performed:
'_symmetry_cell_setting' value 'Orthorhombic' changed to 'orthorhombic'
according to '/home/saulius/struct/CIF-dictionaries/cif_core.dic'
dictionary named 'cif_core.dic' version 2.4.1 from 2010-06-29.

Automatic conversion script
Id: cif_fix_enum 1527 2010-12-29 10:47:43Z saulius 
;
_cod_original_sg_symbol_H-M 'P b c a '
_cod_database_code 7003616

loop_
_symmetry_equiv_pos_as_xyz
x,y,z
-x,-y,-z
-x+1/2,y+1/2,z
x+1/2,-y+1/2,-z
x,-y+1/2,z+1/2
-x,y+1/2,-z+1/2
-x+1/2,-y,z+1/2
x+1/2,y,-z+1/2

loop_
_atom_site_label
_atom_site_type_symbol
_atom_site_fract_x
_atom_site_fract_y
_atom_site_fract_z
_atom_site_U_iso_or_equiv
_atom_site_occupancy
_atom_site_adp_type
_atom_site_refinement_flags_posn
_atom_site_refinement_flags_adp
_atom_site_refinement_flags_occupancy
_atom_site_disorder_assembly
_atom_site_disorder_group
_atom_site_attached_hydrogens
Fe1 Fe 0.545374(16) 1.04912(2) 0.455953(14) 0.0165 1.0000 Uani . . . . . .
Fe2 Fe 0.521895(17) 0.83488(2) 0.427305(14) 0.0189 1.0000 Uani . . . . . .
Fe3 Fe 0.602499(17) 0.84291(2) 0.541362(14) 0.0182 1.0000 Uani . . . . . .
O4 O 0.66092(9) 0.76609(13) 0.58516(8) 0.0276 1.0000 Uani . . . . . .
C5 C 0.66152(13) 0.74034(17) 0.64102(11) 0.0237 1.0000 Uani . . . . . .
C6 C 0.72286(14) 0.71109(18) 0.66484(12) 0.0284 1.0000 Uani . . . . . .
C7 C 0.72731(15) 0.6802(2) 0.72229(12) 0.0332 1.0000 Uani . . . . . .
C8 C 0.67110(16) 0.6782(2) 0.75743(12) 0.0343 1.0000 Uani . . . . . .
C9 C 0.61036(15) 0.70727(18) 0.73539(11) 0.0292 1.0000 Uani . . . . . .
C10 C 0.60326(13) 0.73860(16) 0.67661(10) 0.0229 1.0000 Uani . . . . . .
C11 C 0.53635(13) 0.76570(16) 0.65538(11) 0.0230 1.0000 Uani . . . . . .
N12 N 0.52992(11) 0.81515(14) 0.60733(9) 0.0228 1.0000 Uani . . . . . .
O13 O 0.46575(8) 0.83916(12) 0.59267(7) 0.0235 1.0000 Uani . . . . . .
C14 C 0.47474(15) 0.7374(2) 0.68836(13) 0.0347 1.0000 Uani . . . . . .
O15 O 0.50200(9) 0.74994(13) 0.36528(8) 0.0284 1.0000 Uani . . . . . .
C16 C 0.46118(13) 0.67678(18) 0.36539(11) 0.0247 1.0000 Uani . . . . . .
C17 C 0.47282(15) 0.60496(19) 0.32354(12) 0.0324 1.0000 Uani . . . . . .
C18 C 0.43429(17) 0.5247(2) 0.32184(15) 0.0414 1.0000 Uani . . . . . .
C19 C 0.38202(17) 0.5138(2) 0.36105(16) 0.0438 1.0000 Uani . . . . . .
C20 C 0.36943(16) 0.5827(2) 0.40172(14) 0.0372 1.0000 Uani . . . . . .
C21 C 0.40680(13) 0.66585(18) 0.40493(11) 0.0264 1.0000 Uani . . . . . .
C22 C 0.38613(13) 0.74025(18) 0.44613(12) 0.0268 1.0000 Uani . . . . . .
N23 N 0.42346(10) 0.81459(14) 0.45263(9) 0.0226 1.0000 Uani . . . . . .
O24 O 0.39652(9) 0.88675(12) 0.48517(8) 0.0246 1.0000 Uani . . . . . .
C25 C 0.32237(16) 0.7315(2) 0.48049(17) 0.0495 1.0000 Uani . . . . . .
O26 O 0.50431(8) 0.96157(12) 0.39466(7) 0.0208 1.0000 Uani . . . . . .
C27 C 0.50520(15) 0.9779(2) 0.33310(11) 0.0318 1.0000 Uani . . . . . .
O28 O 0.63184(9) 0.96550(13) 0.58752(9) 0.0315 1.0000 Uani . . . . . .
C29 C 0.69394(19) 0.9847(3) 0.6130(2) 0.0623 1.0000 Uani . . . . . .
O30 O 0.56276(9) 0.74601(12) 0.48813(8) 0.0239 1.0000 Uani . . . . . .
C31 C 0.53507(15) 0.65997(18) 0.50822(13) 0.0323 1.0000 Uani . . . . . .
O32 O 0.53820(8) 0.92352(11) 0.49965(7) 0.0170 1.0000 Uani . . . . . .
O33 O 0.64012(8) 1.00862(11) 0.42428(7) 0.0201 1.0000 Uani . . . . . .
S34 S 0.66725(3) 0.91104(4) 0.42283(3) 0.0179 1.0000 Uani . . . . . .
O35 O 0.73023(8) 0.91053(12) 0.39056(8) 0.0235 1.0000 Uani . . . . . .
O36 O 0.61808(8) 0.84797(12) 0.39395(7) 0.0203 1.0000 Uani . . . . . .
O37 O 0.67823(8) 0.87706(12) 0.48380(7) 0.0221 1.0000 Uani . . . . . .
N38 N 0.77877(15) 1.0920(2) 0.36753(14) 0.0501 1.0000 Uani . . . . . .
C39 C 0.8354(3) 1.0784(4) 0.3271(3) 0.1144 1.0000 Uani . . . . . .
C40 C 0.8664(3) 0.9901(4) 0.3244(4) 0.1588 1.0000 Uani . . . . . .
C41 C 0.7227(2) 1.1484(3) 0.3384(2) 0.0621 1.0000 Uani . . . . . .
C42 C 0.6946(3) 1.1044(4) 0.2852(3) 0.1145 1.0000 Uani . . . . . .
C43 C 0.7958(4) 1.1379(4) 0.4252(3) 0.1146 1.0000 Uani . . . . . .
C44 C 0.8008(3) 1.0832(3) 0.4747(2) 0.0775 1.0000 Uani . . . . . .
H61 H 0.7606 0.7134 0.6410 0.0334 1.0000 Uiso R . . . . .
H71 H 0.7690 0.6620 0.7372 0.0395 1.0000 Uiso R . . . . .
H81 H 0.6742 0.6576 0.7954 0.0410 1.0000 Uiso R . . . . .
H91 H 0.5730 0.7069 0.7599 0.0340 1.0000 Uiso R . . . . .
H141 H 0.4392 0.7268 0.6621 0.0518 1.0000 Uiso R . . . . .
H142 H 0.4613 0.7865 0.7137 0.0527 1.0000 Uiso R . . . . .
H143 H 0.4808 0.6822 0.7106 0.0526 1.0000 Uiso R . . . . .
H171 H 0.5082 0.6131 0.2966 0.0389 1.0000 Uiso R . . . . .
H181 H 0.4434 0.4773 0.2937 0.0500 1.0000 Uiso R . . . . .
H191 H 0.3562 0.4601 0.3600 0.0516 1.0000 Uiso R . . . . .
H201 H 0.3336 0.5739 0.4287 0.0447 1.0000 Uiso R . . . . .
H251 H 0.3166 0.7878 0.5037 0.0751 1.0000 Uiso R . . . . .
H252 H 0.3254 0.6771 0.5058 0.0749 1.0000 Uiso R . . . . .
H253 H 0.2859 0.7230 0.4545 0.0743 1.0000 Uiso R . . . . .
H271 H 0.5494 0.9874 0.3179 0.0486 1.0000 Uiso R . . . . .
H272 H 0.4807 1.0339 0.3234 0.0483 1.0000 Uiso R . . . . .
H273 H 0.4855 0.9272 0.3123 0.0487 1.0000 Uiso R . . . . .
H281 H 0.6103 0.9987 0.6043 0.0500 1.0000 Uiso R . . . . .
H291 H 0.7211 1.0181 0.5861 0.0947 1.0000 Uiso R . . . . .
H292 H 0.6853 1.0231 0.6465 0.0937 1.0000 Uiso R . . . . .
H293 H 0.7144 0.9270 0.6249 0.0940 1.0000 Uiso R . . . . .
H311 H 0.5656 0.6303 0.5359 0.0487 1.0000 Uiso R . . . . .
H312 H 0.4912 0.6699 0.5269 0.0489 1.0000 Uiso R . . . . .
H313 H 0.5271 0.6160 0.4748 0.0491 1.0000 Uiso R . . . . .
H381 H 0.7626 1.0354 0.3755 0.0757 1.0000 Uiso R . . . . .
H411 H 0.7405 1.2085 0.3285 0.0751 1.0000 Uiso R . . . . .
H412 H 0.6865 1.1598 0.3658 0.0752 1.0000 Uiso R . . . . .
H421 H 0.6608 1.1432 0.2674 0.1710 1.0000 Uiso R . . . . .
H422 H 0.7314 1.0952 0.2584 0.1710 1.0000 Uiso R . . . . .
H423 H 0.6762 1.0431 0.2938 0.1707 1.0000 Uiso R . . . . .
H441 H 0.8112 1.1195 0.5080 0.0920 1.0000 Uiso R . . . . .
H442 H 0.8348 1.0386 0.4685 0.0920 1.0000 Uiso R . . . . .
H443 H 0.7598 1.0521 0.4807 0.0920 1.0000 Uiso R . . . . .
H391 H 0.8689 1.1226 0.3380 0.1439 1.0000 Uiso R . . . . .
H392 H 0.8197 1.0925 0.2887 0.1439 1.0000 Uiso R . . . . .
H401 H 0.9019 0.9919 0.2967 0.1870 1.0000 Uiso R . . . . .
H402 H 0.8836 0.9742 0.3620 0.1870 1.0000 Uiso R . . . . .
H403 H 0.8345 0.9442 0.3127 0.1870 1.0000 Uiso R . . . . .
H431 H 0.8380 1.1661 0.4200 0.1399 1.0000 Uiso R . . . . .
H432 H 0.7636 1.1848 0.4324 0.1399 1.0000 Uiso R . . . . .

loop_
_atom_site_aniso_label
_atom_site_aniso_U_11
_atom_site_aniso_U_22
_atom_site_aniso_U_33
_atom_site_aniso_U_23
_atom_site_aniso_U_13
_atom_site_aniso_U_12
Fe1 0.01744(15) 0.01571(14) 0.01648(14) -0.00088(12) 0.00110(12) 0.00102(12)
Fe2 0.01934(15) 0.01969(15) 0.01774(15) -0.00293(12) 0.00116(12) -0.00473(13)
Fe3 0.01948(15) 0.01882(15) 0.01630(14) 0.00061(12) 0.00022(12) 0.00308(12)
O4 0.0298(9) 0.0329(10) 0.0201(8) 0.0060(7) 0.0010(7) 0.0114(8)
C5 0.0321(13) 0.0180(11) 0.0209(11) 0.0014(9) -0.0021(10) 0.0039(10)
C6 0.0325(13) 0.0263(12) 0.0264(12) 0.0019(10) -0.0050(11) 0.0031(11)
C7 0.0379(15) 0.0317(14) 0.0300(13) 0.0045(11) -0.0122(12) 0.0020(12)
C8 0.0496(17) 0.0324(14) 0.0208(12) 0.0064(10) -0.0086(12) -0.0014(13)
C9 0.0418(15) 0.0247(12) 0.0209(11) 0.0029(9) 0.0010(11) -0.0044(11)
C10 0.0326(12) 0.0169(10) 0.0190(10) 0.0009(8) -0.0014(10) -0.0003(9)
C11 0.0291(12) 0.0190(11) 0.0210(11) 0.0006(9) 0.0026(9) 0.0012(9)
N12 0.0258(10) 0.0204(9) 0.0222(9) 0.0016(8) 0.0030(8) 0.0028(8)
O13 0.0211(8) 0.0236(8) 0.0259(8) 0.0051(7) 0.0037(7) 0.0034(7)
C14 0.0353(14) 0.0380(15) 0.0309(14) 0.0117(12) 0.0058(12) -0.0019(12)
O15 0.0298(9) 0.0272(9) 0.0281(9) -0.0098(8) 0.0043(8) -0.0079(8)
C16 0.0261(12) 0.0238(11) 0.0242(11) -0.0039(9) -0.0024(9) -0.0039(10)
C17 0.0375(15) 0.0287(13) 0.0309(13) -0.0099(11) -0.0012(12) -0.0007(11)
C18 0.0536(19) 0.0279(14) 0.0429(17) -0.0136(13) 0.0005(15) -0.0047(13)
C19 0.0500(19) 0.0267(14) 0.055(2) -0.0129(14) 0.0063(16) -0.0160(14)
C20 0.0405(16) 0.0271(13) 0.0441(17) -0.0029(12) 0.0052(13) -0.0107(12)
C21 0.0280(12) 0.0220(11) 0.0291(12) -0.0033(10) -0.0018(10) -0.0035(10)
C22 0.0249(12) 0.0253(12) 0.0302(13) -0.0032(10) 0.0023(10) -0.0036(10)
N23 0.0211(9) 0.0223(10) 0.0244(10) -0.0040(8) 0.0003(8) -0.0001(8)
O24 0.0262(9) 0.0214(8) 0.0260(9) -0.0066(7) -0.0014(7) 0.0008(7)
C25 0.0386(17) 0.0387(17) 0.071(2) -0.0202(17) 0.0262(17) -0.0164(14)
O26 0.0212(8) 0.0253(8) 0.0160(7) -0.0031(6) -0.0002(6) -0.0014(7)
C27 0.0453(16) 0.0322(14) 0.0178(11) -0.0013(10) -0.0030(11) 0.0044(12)
O28 0.0297(10) 0.0300(10) 0.0349(10) -0.0125(8) -0.0110(8) 0.0066(8)
C29 0.058(2) 0.0437(19) 0.085(3) 0.003(2) -0.042(2) -0.0110(18)
O30 0.0285(9) 0.0153(7) 0.0279(9) -0.0011(7) 0.0045(7) -0.0012(7)
C31 0.0371(15) 0.0210(12) 0.0388(15) 0.0041(11) -0.0002(12) -0.0034(11)
O32 0.0192(8) 0.0151(7) 0.0169(7) -0.0009(6) 0.0007(6) 0.0009(6)
O33 0.0188(8) 0.0176(7) 0.0239(8) -0.0013(6) 0.0034(6) -0.0018(6)
S34 0.0160(2) 0.0180(2) 0.0199(2) -0.0012(2) 0.0022(2) -0.0014(2)
O35 0.0186(8) 0.0227(8) 0.0292(9) -0.0017(7) 0.0065(7) -0.0013(7)
O36 0.0200(8) 0.0197(8) 0.0214(8) -0.0032(6) 0.0028(6) -0.0031(6)
O37 0.0182(8) 0.0258(8) 0.0223(8) 0.0019(7) -0.0004(7) 0.0003(7)
N38 0.0517(17) 0.0299(13) 0.069(2) 0.0069(14) 0.0115(15) -0.0134(13)
C39 0.061(3) 0.086(4) 0.196(7) 0.050(4) 0.073(4) 0.015(3)
C40 0.088(4) 0.064(4) 0.325(12) 0.024(5) 0.104(6) -0.006(3)
C41 0.068(3) 0.0391(19) 0.079(3) 0.018(2) 0.025(2) -0.0004(19)
C42 0.126(5) 0.077(4) 0.140(6) 0.047(4) -0.061(5) -0.020(4)
C43 0.189(7) 0.052(3) 0.103(4) -0.002(3) -0.036(5) -0.040(4)
C44 0.081(3) 0.064(3) 0.087(4) -0.022(3) -0.021(3) -0.019(3)

loop_
_atom_type_symbol
_atom_type_scat_dispersion_real
_atom_type_scat_dispersion_imag
_atom_type_scat_Cromer_Mann_a1
_atom_type_scat_Cromer_Mann_b1
_atom_type_scat_Cromer_Mann_a2
_atom_type_scat_Cromer_Mann_b2
_atom_type_scat_Cromer_Mann_a3
_atom_type_scat_Cromer_Mann_b3
_atom_type_scat_Cromer_Mann_a4
_atom_type_scat_Cromer_Mann_b4
_atom_type_scat_Cromer_Mann_c
_atom_type_scat_source
C 0.0033 0.0016 2.3100 20.8439 1.0200 10.2075 1.5886 0.5687 0.8650 51.6512 0.2156 'International Tables Vol C 4.2.6.8 and 6.1.1.4'
H 0.0000 0.0000 0.4930 10.5109 0.3229 26.1257 0.1402 3.1424 0.0408 57.7998 0.0030 'International Tables Vol C 4.2.6.8 and 6.1.1.4'
N 0.0061 0.0033 12.2126 0.0057 3.1322 9.8933 2.0125 28.9975 1.1663 0.5826 -11.5290 'International Tables Vol C 4.2.6.8 and 6.1.1.4'
O 0.0106 0.0060 3.0485 13.2771 2.2868 5.7011 1.5463 0.3239 0.8670 32.9089 0.2508 'International Tables Vol C 4.2.6.8 and 6.1.1.4'
S 0.1246 0.1234 6.9053 1.4679 5.2034 22.2151 1.4379 0.2536 1.5863 56.1720 0.8669 'International Tables Vol C 4.2.6.8 and 6.1.1.4'
Fe 0.3463 0.8444 11.7695 4.7611 7.3573 0.3072 3.5222 15.3535 2.3045 76.8805 1.0369 'International Tables Vol C 4.2.6.8 and 6.1.1.4'

loop_
_geom_angle_atom_site_label_1
_geom_angle_site_symmetry_1
_geom_angle_atom_site_label_2
_geom_angle_site_symmetry_2
_geom_angle_atom_site_label_3
_geom_angle_site_symmetry_3
_geom_angle
_geom_angle_publ_flag
Fe1 2_676 Fe1 . O24 2_676 96.55(5) yes
Fe1 2_676 Fe1 . O32 2_676 41.85(4) yes
O24 2_676 Fe1 . O32 2_676 93.33(7) yes
Fe1 2_676 Fe1 . O13 2_676 132.87(5) yes
O24 2_676 Fe1 . O13 2_676 94.33(8) yes
O32 2_676 Fe1 . O13 2_676 91.92(7) yes
Fe1 2_676 Fe1 . Fe3 2_676 70.771(13) yes
O24 2_676 Fe1 . Fe3 2_676 107.08(5) yes
O32 2_676 Fe1 . Fe3 2_676 32.45(4) yes
O13 2_676 Fe1 . Fe3 2_676 62.20(5) yes
Fe1 2_676 Fe1 . Fe2 2_676 58.170(12) yes
O24 2_676 Fe1 . Fe2 2_676 58.92(5) yes
O32 2_676 Fe1 . Fe2 2_676 34.68(4) yes
O13 2_676 Fe1 . Fe2 2_676 90.20(5) yes
Fe3 2_676 Fe1 . Fe2 2_676 53.986(10) yes
Fe1 2_676 Fe1 . O26 . 86.05(5) yes
O24 2_676 Fe1 . O26 . 166.42(7) yes
O32 2_676 Fe1 . O26 . 97.40(7) yes
O13 2_676 Fe1 . O26 . 93.60(7) yes
Fe3 2_676 Fe1 . O26 . 86.38(5) yes
Fe1 2_676 Fe1 . O32 . 40.40(4) yes
O24 2_676 Fe1 . O32 . 96.49(7) yes
O32 2_676 Fe1 . O32 . 82.25(7) yes
O13 2_676 Fe1 . O32 . 167.98(7) yes
Fe3 2_676 Fe1 . O32 . 109.31(5) yes
Fe1 2_676 Fe1 . O33 . 129.48(5) yes
O24 2_676 Fe1 . O33 . 80.30(7) yes
O32 2_676 Fe1 . O33 . 168.96(7) yes
O13 2_676 Fe1 . O33 . 97.52(7) yes
Fe3 2_676 Fe1 . O33 . 158.41(5) yes
Fe2 2_676 Fe1 . O26 . 132.07(5) yes
Fe2 2_676 Fe1 . O32 . 90.89(4) yes
O26 . Fe1 . O32 . 76.85(6) yes
Fe2 2_676 Fe1 . O33 . 138.99(5) yes
O26 . Fe1 . O33 . 87.75(7) yes
O32 . Fe1 . O33 . 89.48(6) yes
Fe1 2_676 Fe2 . Fe3 . 61.777(10) yes
Fe1 2_676 Fe2 . O15 . 143.65(6) yes
Fe3 . Fe2 . O15 . 139.91(6) yes
Fe1 2_676 Fe2 . N23 . 58.32(6) yes
Fe3 . Fe2 . N23 . 105.63(6) yes
O15 . Fe2 . N23 . 85.39(8) yes
Fe1 2_676 Fe2 . O26 . 77.42(5) yes
Fe3 . Fe2 . O26 . 112.23(5) yes
O15 . Fe2 . O26 . 105.19(8) yes
N23 . Fe2 . O26 . 93.59(8) yes
Fe1 2_676 Fe2 . O30 . 85.90(5) yes
Fe3 . Fe2 . O30 . 40.32(5) yes
O15 . Fe2 . O30 . 101.19(8) yes
N23 . Fe2 . O30 . 96.02(8) yes
O26 . Fe2 . O30 . 152.53(7) yes
Fe1 2_676 Fe2 . O32 . 32.65(4) yes
Fe3 . Fe2 . O32 . 39.61(4) yes
O15 . Fe2 . O32 . 175.61(7) yes
N23 . Fe2 . O32 . 90.73(7) yes
O26 . Fe2 . O32 . 77.05(6) yes
Fe1 2_676 Fe2 . O36 . 127.44(5) yes
Fe3 . Fe2 . O36 . 79.59(5) yes
O15 . Fe2 . O36 . 88.79(7) yes
N23 . Fe2 . O36 . 174.08(7) yes
O26 . Fe2 . O36 . 86.87(7) yes
O30 . Fe2 . O32 . 77.16(6) yes
O30 . Fe2 . O36 . 86.17(7) yes
O32 . Fe2 . O36 . 95.13(6) yes
Fe2 . Fe3 . Fe1 2_676 64.237(11) yes
Fe2 . Fe3 . O4 . 138.95(6) yes
Fe1 2_676 Fe3 . O4 . 143.83(6) yes
Fe2 . Fe3 . N12 . 103.51(6) yes
Fe1 2_676 Fe3 . N12 . 57.79(6) yes
O4 . Fe3 . N12 . 86.64(8) yes
Fe2 . Fe3 . O28 . 126.71(5) yes
Fe1 2_676 Fe3 . O28 . 81.79(5) yes
O4 . Fe3 . O28 . 92.46(8) yes
N12 . Fe3 . O28 . 89.50(8) yes
Fe2 . Fe3 . O30 . 41.44(5) yes
Fe1 2_676 Fe3 . O30 . 88.64(5) yes
O4 . Fe3 . O30 . 99.64(8) yes
N12 . Fe3 . O30 . 91.67(8) yes
O28 . Fe3 . O30 . 167.89(7) yes
Fe2 . Fe3 . O32 . 42.90(4) yes
Fe1 2_676 Fe3 . O32 . 32.90(5) yes
O4 . Fe3 . O32 . 176.71(7) yes
N12 . Fe3 . O32 . 90.20(7) yes
O28 . Fe3 . O32 . 86.61(7) yes
Fe2 . Fe3 . O37 . 81.70(5) yes
Fe1 2_676 Fe3 . O37 . 123.71(5) yes
O4 . Fe3 . O37 . 91.03(7) yes
N12 . Fe3 . O37 . 174.21(8) yes
O28 . Fe3 . O37 . 85.31(7) yes
O30 . Fe3 . O32 . 81.33(7) yes
O30 . Fe3 . O37 . 93.94(7) yes
O32 . Fe3 . O37 . 92.04(7) yes
Fe3 . O4 . C5 . 132.41(17) yes
O4 . C5 . C6 . 117.5(2) yes
O4 . C5 . C10 . 123.1(2) yes
C6 . C5 . C10 . 119.4(2) yes
C5 . C6 . C7 . 121.1(3) yes
C5 . C6 . H61 . 118.1 no
C7 . C6 . H61 . 120.8 no
C6 . C7 . C8 . 120.2(3) yes
C6 . C7 . H71 . 119.2 no
C8 . C7 . H71 . 120.6 no
C7 . C8 . C9 . 120.0(2) yes
C7 . C8 . H81 . 120.0 no
C9 . C8 . H81 . 120.0 no
C8 . C9 . C10 . 121.8(3) yes
C8 . C9 . H91 . 119.1 no
C10 . C9 . H91 . 119.1 no
C5 . C10 . C9 . 117.5(2) yes
C5 . C10 . C11 . 123.6(2) yes
C9 . C10 . C11 . 118.9(2) yes
C10 . C11 . N12 . 120.3(2) yes
C10 . C11 . C14 . 120.8(2) yes
N12 . C11 . C14 . 118.9(2) yes
Fe3 . N12 . C11 . 128.65(18) yes
Fe3 . N12 . O13 . 114.91(14) yes
C11 . N12 . O13 . 115.5(2) yes
N12 . O13 . Fe1 2_676 116.66(13) yes
C11 . C14 . H141 . 110.2 no
C11 . C14 . H142 . 110.0 no
H141 . C14 . H142 . 107.0 no
C11 . C14 . H143 . 112.8 no
H141 . C14 . H143 . 107.8 no
H142 . C14 . H143 . 108.8 no
Fe2 . O15 . C16 . 128.88(16) yes
O15 . C16 . C17 . 117.7(2) yes
O15 . C16 . C21 . 124.0(2) yes
C17 . C16 . C21 . 118.3(2) yes
C16 . C17 . C18 . 121.7(3) yes
C16 . C17 . H171 . 118.2 no
C18 . C17 . H171 . 120.1 no
C17 . C18 . C19 . 119.8(3) yes
C17 . C18 . H181 . 120.1 no
C19 . C18 . H181 . 120.2 no
C18 . C19 . C20 . 119.7(3) yes
C18 . C19 . H191 . 119.9 no
C20 . C19 . H191 . 120.4 no
C19 . C20 . C21 . 122.7(3) yes
C19 . C20 . H201 . 118.6 no
C21 . C20 . H201 . 118.6 no
C16 . C21 . C20 . 117.9(2) yes
C16 . C21 . C22 . 122.7(2) yes
C20 . C21 . C22 . 119.4(2) yes
C21 . C22 . N23 . 119.7(2) yes
C21 . C22 . C25 . 120.7(2) yes
N23 . C22 . C25 . 119.6(2) yes
Fe2 . N23 . C22 . 128.75(17) yes
Fe2 . N23 . O24 . 114.71(14) yes
C22 . N23 . O24 . 116.3(2) yes
N23 . O24 . Fe1 2_676 118.37(14) yes
C22 . C25 . H251 . 108.6 no
C22 . C25 . H252 . 108.9 no
H251 . C25 . H252 . 110.2 no
C22 . C25 . H253 . 109.8 no
H251 . C25 . H253 . 110.9 no
H252 . C25 . H253 . 108.5 no
Fe1 . O26 . Fe2 . 103.10(7) yes
Fe1 . O26 . C27 . 124.74(16) yes
Fe2 . O26 . C27 . 121.09(15) yes
O26 . C27 . H271 . 113.1 no
O26 . C27 . H272 . 110.9 no
H271 . C27 . H272 . 105.6 no
O26 . C27 . H273 . 111.4 no
H271 . C27 . H273 . 108.0 no
H272 . C27 . H273 . 107.7 no
Fe3 . O28 . C29 . 127.8(2) yes
Fe3 . O28 . H281 . 128.0 no
C29 . O28 . H281 . 100.2 no
O28 . C29 . H291 . 109.7 no
O28 . C29 . H292 . 106.5 no
H291 . C29 . H292 . 109.5 no
O28 . C29 . H293 . 109.3 no
H291 . C29 . H293 . 111.7 no
H292 . C29 . H293 . 110.1 no
Fe2 . O30 . Fe3 . 98.24(7) yes
Fe2 . O30 . C31 . 126.54(16) yes
Fe3 . O30 . C31 . 123.64(16) yes
O30 . C31 . H311 . 109.8 no
O30 . C31 . H312 . 111.3 no
H311 . C31 . H312 . 109.9 no
O30 . C31 . H313 . 110.9 no
H311 . C31 . H313 . 108.7 no
H312 . C31 . H313 . 106.2 no
Fe2 . O32 . Fe1 . 98.81(7) yes
Fe2 . O32 . Fe1 2_676 112.67(7) yes
Fe1 . O32 . Fe1 2_676 97.75(7) yes
Fe2 . O32 . Fe3 . 97.49(7) yes
Fe1 . O32 . Fe3 . 134.16(8) yes
Fe1 2_676 O32 . Fe3 . 114.65(8) yes
Fe1 . O33 . S34 . 126.11(10) yes
O33 . S34 . O35 . 109.28(10) yes
O33 . S34 . O36 . 109.36(10) yes
O35 . S34 . O36 . 110.21(10) yes
O33 . S34 . O37 . 109.62(10) yes
O35 . S34 . O37 . 109.99(10) yes
O36 . S34 . O37 . 108.37(10) yes
Fe2 . O36 . S34 . 120.37(9) yes
Fe3 . O37 . S34 . 124.22(10) yes
C39 . N38 . C41 . 111.2(4) yes
C39 . N38 . C43 . 115.4(5) yes
C41 . N38 . C43 . 108.5(4) yes
C39 . N38 . H381 . 106.9 no
C41 . N38 . H381 . 107.3 no
C43 . N38 . H381 . 107.3 no
N38 . C39 . C40 . 119.0(5) yes
N38 . C39 . H391 . 106.9 no
C40 . C39 . H391 . 107.0 no
N38 . C39 . H392 . 107.1 no
C40 . C39 . H392 . 107.1 no
H391 . C39 . H392 . 109.5 no
C39 . C40 . H401 . 109.6 no
C39 . C40 . H402 . 109.5 no
H401 . C40 . H402 . 109.5 no
C39 . C40 . H403 . 109.3 no
H401 . C40 . H403 . 109.5 no
H402 . C40 . H403 . 109.5 no
N38 . C41 . C42 . 114.4(4) yes
N38 . C41 . H411 . 107.4 no
C42 . C41 . H411 . 109.3 no
N38 . C41 . H412 . 110.8 no
C42 . C41 . H412 . 108.4 no
H411 . C41 . H412 . 106.3 no
C41 . C42 . H421 . 111.7 no
C41 . C42 . H422 . 106.7 no
H421 . C42 . H422 . 110.4 no
C41 . C42 . H423 . 111.2 no
H421 . C42 . H423 . 109.6 no
H422 . C42 . H423 . 107.2 no
N38 . C43 . C44 . 119.1(4) yes
N38 . C43 . H431 . 106.1 no
C44 . C43 . H431 . 106.3 no
N38 . C43 . H432 . 107.7 no
C44 . C43 . H432 . 107.9 no
H431 . C43 . H432 . 109.5 no
C43 . C44 . H441 . 111.5 no
C43 . C44 . H442 . 108.1 no
H441 . C44 . H442 . 109.5 no
C43 . C44 . H443 . 108.8 no
H441 . C44 . H443 . 109.5 no
H442 . C44 . H443 . 109.5 no

loop_
_geom_bond_atom_site_label_1
_geom_bond_site_symmetry_1
_geom_bond_atom_site_label_2
_geom_bond_site_symmetry_2
_geom_bond_distance
_geom_bond_publ_flag
Fe1 . Fe1 2_676 3.0408(6) yes
Fe1 . O24 2_676 1.9925(17) yes
Fe1 . O32 2_676 1.9890(16) yes
Fe1 . O13 2_676 1.9472(17) yes
Fe1 . Fe3 2_676 3.3281(5) yes
Fe1 . Fe2 2_676 3.4017(5) yes
Fe1 . O26 . 2.0403(16) yes
Fe1 . O32 . 2.0473(15) yes
Fe1 . O33 . 2.1047(16) yes
Fe2 . Fe3 . 3.0553(5) yes
Fe2 . O15 . 1.8985(18) yes
Fe2 . N23 . 2.069(2) yes
Fe2 . O26 . 1.9784(17) yes
Fe2 . O30 . 2.0431(18) yes
Fe2 . O32 . 2.0975(15) yes
Fe2 . O36 . 2.0736(16) yes
Fe3 . O4 . 1.8827(17) yes
Fe3 . N12 . 2.123(2) yes
Fe3 . O28 . 2.1162(18) yes
Fe3 . O30 . 1.9977(18) yes
Fe3 . O32 . 1.9648(16) yes
Fe3 . O37 . 2.0583(17) yes
O4 . C5 . 1.322(3) yes
C5 . C6 . 1.402(3) yes
C5 . C10 . 1.418(4) yes
C6 . C7 . 1.381(4) yes
C6 . H61 . 0.929 no
C7 . C8 . 1.378(4) yes
C7 . H71 . 0.936 no
C8 . C9 . 1.376(4) yes
C8 . H81 . 0.914 no
C9 . C10 . 1.416(3) yes
C9 . H91 . 0.932 no
C10 . C11 . 1.472(3) yes
C11 . N12 . 1.305(3) yes
C11 . C14 . 1.496(4) yes
N12 . O13 . 1.367(3) yes
C14 . H141 . 0.938 no
C14 . H142 . 0.944 no
C14 . H143 . 0.942 no
O15 . C16 . 1.321(3) yes
C16 . C17 . 1.415(3) yes
C16 . C21 . 1.419(4) yes
C17 . C18 . 1.376(4) yes
C17 . H171 . 0.942 no
C18 . C19 . 1.382(5) yes
C18 . H181 . 0.947 no
C19 . C20 . 1.370(4) yes
C19 . H191 . 0.921 no
C20 . C21 . 1.399(4) yes
C20 . H201 . 0.951 no
C21 . C22 . 1.472(4) yes
C22 . N23 . 1.301(3) yes
C22 . C25 . 1.499(4) yes
N23 . O24 . 1.374(2) yes
C25 . H251 . 0.964 no
C25 . H252 . 0.966 no
C25 . H253 . 0.947 no
O26 . C27 . 1.419(3) yes
C27 . H271 . 0.958 no
C27 . H272 . 0.961 no
C27 . H273 . 0.948 no
O28 . C29 . 1.396(4) yes
O28 . H281 . 0.744 no
C29 . H291 . 0.946 no
C29 . H292 . 0.952 no
C29 . H293 . 0.955 no
O30 . C31 . 1.417(3) yes
C31 . H311 . 0.971 no
C31 . H312 . 0.984 no
C31 . H313 . 0.997 no
O33 . S34 . 1.4886(17) yes
S34 . O35 . 1.4563(17) yes
S34 . O36 . 1.4827(17) yes
S34 . O37 . 1.4847(18) yes
N38 . C39 . 1.471(5) yes
N38 . C41 . 1.528(5) yes
N38 . C43 . 1.505(6) yes
N38 . H381 . 0.886 no
C39 . C40 . 1.400(7) yes
C39 . H391 . 0.950 no
C39 . H392 . 0.950 no
C40 . H401 . 0.950 no
C40 . H402 . 0.950 no
C40 . H403 . 0.950 no
C41 . C42 . 1.473(7) yes
C41 . H411 . 0.951 no
C41 . H412 . 0.968 no
C42 . H421 . 0.961 no
C42 . H422 . 0.963 no
C42 . H423 . 0.965 no
C43 . C44 . 1.372(7) yes
C43 . H431 . 0.940 no
C43 . H432 . 0.940 no
C44 . H441 . 0.940 no
C44 . H442 . 0.940 no
C44 . H443 . 0.940 no
